data_2312232
loop_
_publ_author_name
'Shahed, H.'
'Sharma, N.'
'Angst, M.'
'Voigt, J.'
'Per&#xdf;on, J'
'Prakash, P.'
'T&#xf6;rnroos, K W'
'Chernyshov, D.'
'Gildenast, H.'
'Ohl, M.'
'Saffarini, G.'
'Grzechnik, A.'
'Friese, K.'

_publ_section_title
;
 Structural insight into the cooperativity of spin crossover compounds.
;
_journal_issue 'Pt 5'
_journal_name_full 'Acta crystallographica Section B, Structural science, crystal engineering and materials'
_journal_page_first 354
_journal_page_last 367
_journal_paper_doi 10.1107/S2052520623005814
_journal_volume 79
_journal_year 2023
_chemical_formula_sum 'C10.86 H8 Fe0.29 N1.71 S0.57'
_chemical_formula_weight 196.75
_space_group_crystal_system orthorhombic
_space_group_IT_number 56
_space_group_name_Hall '-P 2ab 2ac'
_space_group_name_H-M_alt 'P c c n'
_atom_sites_solution_hydrogens geom
_audit_creation_method SHELXL-2019/2
_cell_angle_alpha 90
_cell_angle_beta 90
_cell_angle_gamma 90
_cell_formula_units_Z 14
_cell_length_a 12.3441(2)
_cell_length_b 14.7212(2)
_cell_length_c 18.2597(2)
_cell_measurement_reflns_used 5904
_cell_measurement_temperature 115(2)
_cell_measurement_theta_max 29.637
_cell_measurement_theta_min 1.973
_cell_volume 3318.15(8)
_computing_structure_refinement 'SHELXL-2019/2 (Sheldrick, 2019)'
_diffrn_ambient_temperature 293(2)
_diffrn_measured_fraction_theta_full 0.984
_diffrn_measured_fraction_theta_max 0.813
_diffrn_measurement_device_type '4-circle diffractometer'
_diffrn_radiation_type Synchrotron
_diffrn_radiation_wavelength 0.65524
_diffrn_reflns_av_R_equivalents 0.0737
_diffrn_reflns_av_unetI/netI 0.0545
_diffrn_reflns_Laue_measured_fraction_full 0.984
_diffrn_reflns_Laue_measured_fraction_max 0.813
_diffrn_reflns_limit_h_max 19
_diffrn_reflns_limit_h_min -19
_diffrn_reflns_limit_k_max 18
_diffrn_reflns_limit_k_min -18
_diffrn_reflns_limit_l_max 29
_diffrn_reflns_limit_l_min -30
_diffrn_reflns_number 34211
_diffrn_reflns_point_group_measured_fraction_full 0.984
_diffrn_reflns_point_group_measured_fraction_max 0.813
_diffrn_reflns_theta_full 23.150
_diffrn_reflns_theta_max 32.974
_diffrn_reflns_theta_min 1.985
_exptl_absorpt_coefficient_mu 0.453
_exptl_crystal_density_diffrn 1.378
_exptl_crystal_description irregular
_exptl_crystal_F_000 1424
_refine_diff_density_max 0.517
_refine_diff_density_min -0.365
_refine_diff_density_rms 0.073
_refine_ls_extinction_method none
_refine_ls_goodness_of_fit_ref 1.163
_refine_ls_hydrogen_treatment constr
_refine_ls_matrix_type full
_refine_ls_number_parameters 213
_refine_ls_number_reflns 6483
_refine_ls_number_restraints 0
_refine_ls_restrained_S_all 1.163
_refine_ls_R_factor_all 0.1056
_refine_ls_R_factor_gt 0.0732
_refine_ls_shift/su_max 0.000
_refine_ls_shift/su_mean 0.000
_refine_ls_structure_factor_coef Fsqd
_refine_ls_weighting_details 'w=1/[\s^2^(Fo^2^)+(0.0457P)^2^+2.0041P] where P=(Fo^2^+2Fc^2^)/3'
_refine_ls_weighting_scheme calc
_refine_ls_wR_factor_gt 0.1312
_refine_ls_wR_factor_ref 0.1426
_reflns_Friedel_coverage 0.000
_reflns_number_gt 4819
_reflns_number_total 6483
_reflns_threshold_expression 'I > 2\s(I)'
_cod_data_source_file Bia_Portho_115K.cif
_cod_data_source_block Bia_dw4400_115K
_cod_depositor_comments 'Adding full bibliography for 2312165--2312274.cif.'
_cod_database_code 2312232
_shelx_shelxl_version_number 2019/2
_shelx_space_group_comment
;
The symmetry employed for this shelxl refinement is uniquely defined
by the following loop, which should always be used as a source of
symmetry information in preference to the above space-group names.
They are only intended as comments.
;

loop_
_space_group_symop_operation_xyz
'x, y, z'
'-x+1/2, -y+1/2, z'
'-x, y+1/2, -z+1/2'
'x+1/2, -y, -z+1/2'
'-x, -y, -z'
'x-1/2, y-1/2, -z'
'x, -y-1/2, z-1/2'
'-x-1/2, y, z-1/2'

loop_
_atom_site_label
_atom_site_type_symbol
_atom_site_fract_x
_atom_site_fract_y
_atom_site_fract_z
_atom_site_U_iso_or_equiv
_atom_site_adp_type
_atom_site_occupancy
_atom_site_site_symmetry_order
_atom_site_calc_flag
_atom_site_refinement_flags_posn
_atom_site_refinement_flags_adp
_atom_site_refinement_flags_occupancy
_atom_site_disorder_assembly
_atom_site_disorder_group
Fe01 Fe 0.750000 0.750000 0.58998(2) 0.02185(10) Uani 1 2 d S T P . .
S002 S 0.84736(5) 0.55994(4) 0.39215(3) 0.03196(14) Uani 1 1 d . . . . .
N003 N 0.72540(13) 0.83911(13) 0.66848(9) 0.0231(3) Uani 1 1 d . . . . .
N004 N 0.79059(15) 0.66521(13) 0.51356(10) 0.0276(4) Uani 1 1 d . . . . .
N005 N 0.89557(14) 0.80310(13) 0.59536(9) 0.0251(4) Uani 1 1 d . . . . .
C006 C 0.62707(16) 0.84934(14) 0.70926(11) 0.0236(4) Uani 1 1 d . . . . .
C007 C 0.53237(17) 0.87485(15) 0.67358(11) 0.0255(4) Uani 1 1 d . . . . .
H007 H 0.532901 0.886601 0.623536 0.031 Uiso 1 1 calc R U . . .
C008 C 0.90849(17) 0.86514(15) 0.64907(12) 0.0265(4) Uani 1 1 d . . . . .
C009 C 0.80997(18) 0.88262(15) 0.68968(12) 0.0268(4) Uani 1 1 d . . . . .
H009 H 0.808017 0.922987 0.728833 0.032 Uiso 1 1 calc R U . . .
C00A C 0.62552(17) 0.83164(16) 0.78424(11) 0.0273(4) Uani 1 1 d . . . . .
H00A H 0.688798 0.814544 0.808205 0.033 Uiso 1 1 calc R U . . .
C00B C 0.43388(17) 0.86596(15) 0.78841(12) 0.0262(4) Uani 1 1 d . . . . .
C00C C 0.43714(17) 0.88261(15) 0.71332(11) 0.0258(4) Uani 1 1 d . . . . .
H00C H 0.373815 0.899359 0.689256 0.031 Uiso 1 1 calc R U . . .
C00D C 0.81285(16) 0.62214(15) 0.46282(11) 0.0245(4) Uani 1 1 d . . . . .
C00E C 0.52967(18) 0.83955(16) 0.82290(12) 0.0289(4) Uani 1 1 d . . . . .
H00E H 0.529047 0.827042 0.872825 0.035 Uiso 1 1 calc R U . . .
C00F C 0.33254(18) 0.88016(16) 0.83096(12) 0.0284(4) Uani 1 1 d . . . . .
C00G C 0.98208(18) 0.78303(17) 0.55336(12) 0.0307(5) Uani 1 1 d . . . . .
H00G H 0.974267 0.740773 0.515870 0.037 Uiso 1 1 calc R U . . .
C00H C 0.3376(2) 0.91395(17) 0.90203(12) 0.0327(5) Uani 1 1 d . . . . .
H00H H 0.404664 0.926373 0.922950 0.039 Uiso 1 1 calc R U . . .
C00I C 1.00676(19) 0.90858(18) 0.66245(14) 0.0350(5) Uani 1 1 d . . . . .
H00I H 1.012991 0.951126 0.699863 0.042 Uiso 1 1 calc R U . . .
C00J C 0.23073(18) 0.86217(17) 0.80087(13) 0.0325(5) Uani 1 1 d . . . . .
H00J H 0.225601 0.839703 0.753394 0.039 Uiso 1 1 calc R U . . .
C00K C 0.1369(2) 0.87756(19) 0.84126(15) 0.0391(6) Uani 1 1 d . . . . .
H00K H 0.069576 0.864986 0.820766 0.047 Uiso 1 1 calc R U . . .
C00L C 1.0950(2) 0.88716(19) 0.61894(15) 0.0390(6) Uani 1 1 d . . . . .
H00L H 1.161556 0.915222 0.626381 0.047 Uiso 1 1 calc R U . . .
C00M C 0.2437(2) 0.92939(19) 0.94220(14) 0.0392(6) Uani 1 1 d . . . . .
H00M H 0.248461 0.951843 0.989696 0.047 Uiso 1 1 calc R U . . .
C00N C 0.1434(2) 0.91150(19) 0.91182(15) 0.0406(6) Uani 1 1 d . . . . .
H00N H 0.080626 0.922215 0.938639 0.049 Uiso 1 1 calc R U . . .
C00O C 1.08203(19) 0.82315(18) 0.56416(14) 0.0366(5) Uani 1 1 d . . . . .
H00O H 1.140431 0.807162 0.534684 0.044 Uiso 1 1 calc R U . . .

loop_
_atom_site_aniso_label
_atom_site_aniso_U_11
_atom_site_aniso_U_22
_atom_site_aniso_U_33
_atom_site_aniso_U_23
_atom_site_aniso_U_13
_atom_site_aniso_U_12
Fe01 0.02302(17) 0.0233(2) 0.01926(17) 0.000 0.000 -0.00062(16)
S002 0.0327(3) 0.0384(3) 0.0247(2) -0.0061(2) 0.0065(2) 0.0001(2)
N003 0.0249(8) 0.0236(9) 0.0209(7) 0.0004(6) -0.0009(6) 0.0004(6)
N004 0.0290(8) 0.0287(10) 0.0252(8) 0.0003(7) 0.0016(7) -0.0003(7)
N005 0.0260(8) 0.0267(9) 0.0226(8) 0.0049(7) 0.0004(6) -0.0012(7)
C006 0.0264(9) 0.0203(10) 0.0241(9) -0.0010(8) 0.0004(7) 0.0018(7)
C007 0.0294(9) 0.0251(11) 0.0222(9) 0.0013(8) -0.0005(7) 0.0016(8)
C008 0.0271(9) 0.0258(11) 0.0266(10) 0.0042(8) -0.0030(7) -0.0024(8)
C009 0.0314(10) 0.0245(11) 0.0244(9) -0.0014(8) -0.0026(8) -0.0021(8)
C00A 0.0292(9) 0.0293(12) 0.0233(9) 0.0008(8) -0.0028(7) 0.0063(8)
C00B 0.0284(9) 0.0231(11) 0.0273(10) 0.0003(8) 0.0012(7) 0.0054(8)
C00C 0.0279(9) 0.0238(11) 0.0256(9) 0.0010(8) -0.0029(7) 0.0039(8)
C00D 0.0222(8) 0.0279(11) 0.0236(9) 0.0030(8) -0.0001(7) -0.0012(8)
C00E 0.0344(10) 0.0304(12) 0.0220(9) 0.0019(8) 0.0017(8) 0.0080(9)
C00F 0.0314(10) 0.0268(12) 0.0269(10) 0.0040(8) 0.0038(8) 0.0086(8)
C00G 0.0291(10) 0.0349(12) 0.0281(10) 0.0060(9) 0.0047(8) -0.0004(9)
C00H 0.0369(11) 0.0344(13) 0.0268(10) 0.0029(9) 0.0018(9) 0.0114(10)
C00I 0.0305(11) 0.0358(13) 0.0386(12) 0.0018(10) -0.0075(9) -0.0074(9)
C00J 0.0319(11) 0.0316(13) 0.0339(11) 0.0024(9) 0.0022(8) 0.0074(9)
C00K 0.0304(11) 0.0419(15) 0.0451(14) 0.0080(12) 0.0055(10) 0.0086(10)
C00L 0.0279(11) 0.0450(15) 0.0441(14) 0.0115(12) -0.0063(10) -0.0079(10)
C00M 0.0455(13) 0.0415(14) 0.0305(11) 0.0037(10) 0.0090(10) 0.0171(12)
C00N 0.0384(13) 0.0436(15) 0.0398(13) 0.0091(11) 0.0125(10) 0.0177(11)
C00O 0.0270(10) 0.0442(15) 0.0386(12) 0.0143(11) 0.0063(9) -0.0022(10)

loop_
_atom_type_symbol
_atom_type_description
_atom_type_scat_dispersion_real
_atom_type_scat_dispersion_imag
_atom_type_scat_source
Fe Fe 0.3265 0.6960 'International Tables Vol C Tables 4.2.6.8 and 6.1.1.4'
C C 0.0024 0.0013 'International Tables Vol C Tables 4.2.6.8 and 6.1.1.4'
H H 0.0000 0.0000 'International Tables Vol C Tables 4.2.6.8 and 6.1.1.4'
N N 0.0049 0.0027 'International Tables Vol C Tables 4.2.6.8 and 6.1.1.4'
S S 0.1051 0.1002 'International Tables Vol C Tables 4.2.6.8 and 6.1.1.4'

loop_
_geom_angle_atom_site_label_1
_geom_angle_atom_site_label_2
_geom_angle_atom_site_label_3
_geom_angle
_geom_angle_site_symmetry_1
_geom_angle_site_symmetry_3
_geom_angle_publ_flag
N004 Fe01 N004 87.89(11) 2_665 . ?
N004 Fe01 N005 90.93(8) 2_665 . ?
N004 Fe01 N005 93.20(8) . . ?
N004 Fe01 N005 93.20(8) 2_665 2_665 ?
N004 Fe01 N005 90.93(8) . 2_665 ?
N005 Fe01 N005 174.26(10) . 2_665 ?
N004 Fe01 N003 93.17(7) 2_665 . ?
N004 Fe01 N003 173.87(7) . . ?
N005 Fe01 N003 80.74(7) . . ?
N005 Fe01 N003 95.04(7) 2_665 . ?
N004 Fe01 N003 173.86(7) 2_665 2_665 ?
N004 Fe01 N003 93.17(7) . 2_665 ?
N005 Fe01 N003 95.04(7) . 2_665 ?
N005 Fe01 N003 80.74(7) 2_665 2_665 ?
N003 Fe01 N003 86.42(10) . 2_665 ?
C009 N003 C006 118.67(18) . . ?
C009 N003 Fe01 115.26(15) . . ?
C006 N003 Fe01 125.45(14) . . ?
C00D N004 Fe01 172.71(18) . . ?
C00G N005 C008 117.92(19) . . ?
C00G N005 Fe01 127.58(16) . . ?
C008 N005 Fe01 114.47(14) . . ?
C007 C006 C00A 119.96(19) . . ?
C007 C006 N003 119.83(18) . . ?
C00A C006 N003 120.19(18) . . ?
C00C C007 C006 119.34(19) . . ?
N005 C008 C00I 122.8(2) . . ?
N005 C008 C009 113.16(19) . . ?
C00I C008 C009 124.1(2) . . ?
N003 C009 C008 116.1(2) . . ?
C00E C00A C006 119.8(2) . . ?
C00C C00B C00E 117.96(19) . . ?
C00C C00B C00F 120.90(19) . . ?
C00E C00B C00F 121.08(19) . . ?
C007 C00C C00B 121.67(19) . . ?
N004 C00D S002 178.4(2) . . ?
C00A C00E C00B 121.22(19) . . ?
C00H C00F C00J 118.4(2) . . ?
C00H C00F C00B 120.0(2) . . ?
C00J C00F C00B 121.6(2) . . ?
N005 C00G C00O 122.2(2) . . ?
C00M C00H C00F 120.9(2) . . ?
C00L C00I C008 118.7(2) . . ?
C00K C00J C00F 120.6(2) . . ?
C00N C00K C00J 120.3(3) . . ?
C00O C00L C00I 118.6(2) . . ?
C00N C00M C00H 120.3(2) . . ?
C00M C00N C00K 119.6(2) . . ?
C00G C00O C00L 119.8(2) . . ?

loop_
_geom_bond_atom_site_label_1
_geom_bond_atom_site_label_2
_geom_bond_distance
_geom_bond_site_symmetry_2
_geom_bond_publ_flag
Fe01 N004 1.9380(19) 2_665 ?
Fe01 N004 1.9381(19) . ?
Fe01 N005 1.9621(18) . ?
Fe01 N005 1.9621(18) 2_665 ?
Fe01 N003 1.9667(18) . ?
Fe01 N003 1.9667(18) 2_665 ?
S002 C00D 1.639(2) . ?
N003 C009 1.284(3) . ?
N003 C006 1.432(3) . ?
N004 C00D 1.156(3) . ?
N005 C00G 1.347(3) . ?
N005 C008 1.350(3) . ?
C006 C007 1.390(3) . ?
C006 C00A 1.394(3) . ?
C007 C00C 1.386(3) . ?
C008 C00I 1.393(3) . ?
C008 C009 1.447(3) . ?
C00A C00E 1.383(3) . ?
C00B C00C 1.394(3) . ?
C00B C00E 1.395(3) . ?
C00B C00F 1.487(3) . ?
C00F C00H 1.391(3) . ?
C00F C00J 1.397(3) . ?
C00G C00O 1.382(3) . ?
C00H C00M 1.390(3) . ?
C00I C00L 1.384(4) . ?
C00J C00K 1.392(3) . ?
C00K C00N 1.384(4) . ?
C00L C00O 1.383(4) . ?
C00M C00N 1.382(4) . ?
